data_4122769
loop_
_publ_author_name
'Bassanetti, Irene'
'Comotti, Angiolina'
'Sozzani, Piero'
'Bracco, Silvia'
'Calestani, Gianluca'
'Mezzadri, Francesco'
'Marchi\`o, Luciano'

_publ_section_title
;
 Porous molecular crystals by macrocyclic coordination supramolecules.
;
_journal_issue 42
_journal_name_full 'Journal of the American Chemical Society'
_journal_page_first 14883
_journal_page_last 14895
_journal_paper_doi 10.1021/ja507555j
_journal_volume 136
_journal_year 2014
_chemical_formula_moiety 'C48 H52 Ag2 N8 O2 S2 2+, 2(C F3 O3 S 1-), C H2 Cl2'
_chemical_formula_sum 'C51 H54 Ag2 Cl2 F6 N8 O8 S4'
_chemical_formula_weight 1435.90
_chemical_name_systematic
;
 ?
;
_space_group_IT_number 29
_symmetry_cell_setting orthorhombic
_symmetry_space_group_name_Hall 'P 2c -2ac'
_symmetry_space_group_name_H-M 'P c a 21'
_atom_sites_solution_hydrogens geom
_atom_sites_solution_primary direct
_atom_sites_solution_secondary difmap
_audit_creation_method SHELXL-97
_cell_angle_alpha 90.00
_cell_angle_beta 90.00
_cell_angle_gamma 90.00
_cell_formula_units_Z 4
_cell_length_a 22.726(9)
_cell_length_b 13.108(5)
_cell_length_c 20.763(7)
_cell_measurement_reflns_used 27943
_cell_measurement_temperature 293(2)
_cell_measurement_theta_max 26.55
_cell_measurement_theta_min 1.55
_cell_volume 6185(4)
_computing_cell_refinement Saint
_computing_data_collection Smart
_computing_data_reduction Saint
_computing_structure_refinement 'SHELXL-97 (Sheldrick, 1997)'
_computing_structure_solution Sir2004
_diffrn_ambient_temperature 293(2)
_diffrn_measured_fraction_theta_full 0.997
_diffrn_measured_fraction_theta_max 0.997
_diffrn_measurement_device_type 'Bruker Smart 1000 CCD'
_diffrn_measurement_method 'theta & omega scan'
_diffrn_radiation_monochromator graphite
_diffrn_radiation_source 'fine-focus sealed tube'
_diffrn_radiation_type MoK\a
_diffrn_radiation_wavelength 0.71073
_diffrn_reflns_av_R_equivalents 0.0474
_diffrn_reflns_av_sigmaI/netI 0.0392
_diffrn_reflns_limit_h_max 28
_diffrn_reflns_limit_h_min -28
_diffrn_reflns_limit_k_max 16
_diffrn_reflns_limit_k_min -16
_diffrn_reflns_limit_l_max 26
_diffrn_reflns_limit_l_min -26
_diffrn_reflns_number 67327
_diffrn_reflns_theta_full 26.55
_diffrn_reflns_theta_max 26.55
_diffrn_reflns_theta_min 1.55
_diffrn_standards_decay_% none
_exptl_absorpt_coefficient_mu 0.928
_exptl_absorpt_correction_T_max 1.000
_exptl_absorpt_correction_T_min 0.517
_exptl_absorpt_correction_type multi-scan
_exptl_absorpt_process_details SADABS
_exptl_crystal_colour colorless
_exptl_crystal_density_diffrn 1.542
_exptl_crystal_density_method 'not measured'
_exptl_crystal_description plate
_exptl_crystal_F_000 2904
_exptl_crystal_size_max 0.48
_exptl_crystal_size_mid 0.43
_exptl_crystal_size_min 0.13
_refine_diff_density_max 0.916
_refine_diff_density_min -0.487
_refine_diff_density_rms 0.060
_refine_ls_abs_structure_details 'Flack H D (1983), Acta Cryst. A39, 876-881'
_refine_ls_abs_structure_Flack 0.234(19)
_refine_ls_extinction_coef 0.00043(6)
_refine_ls_extinction_expression Fc^*^=kFc[1+0.001xFc^2^\l^3^/sin(2\q)]^-1/4^
_refine_ls_extinction_method SHELXL
_refine_ls_goodness_of_fit_ref 1.003
_refine_ls_hydrogen_treatment constr
_refine_ls_matrix_type full
_refine_ls_number_parameters 742
_refine_ls_number_reflns 12833
_refine_ls_number_restraints 1
_refine_ls_restrained_S_all 1.003
_refine_ls_R_factor_all 0.0647
_refine_ls_R_factor_gt 0.0401
_refine_ls_shift/su_max 0.001
_refine_ls_shift/su_mean 0.000
_refine_ls_structure_factor_coef Fsqd
_refine_ls_weighting_details 'calc w=1/[\s^2^(Fo^2^)+(0.0490P)^2^+0.0000P] where P=(Fo^2^+2Fc^2^)/3'
_refine_ls_weighting_scheme calc
_refine_ls_wR_factor_gt 0.0865
_refine_ls_wR_factor_ref 0.0944
_reflns_number_gt 8970
_reflns_number_total 12833
_reflns_threshold_expression >2sigma(I)
_cod_data_source_file ja507555j_si_002.cif
_cod_data_source_block ib214dh
_cod_depositor_comments
;
The following automatic conversions were performed:

'_symmetry_cell_setting' value 'Orthorhombic' changed to
'orthorhombic' according to
/home/saulius/struct/COD-crude-data--automatic-downloads/rss-feeds/ACS/lib/dictionaries/cif_core.dic
dictionary named 'cif_core.dic' version 2.4.2 from 2011-04-26.

Automatic conversion script
Id: cif_fix_values 2827 2014-09-09 07:05:25Z andrius 

 Adding full bibliography for 4122761--4122771.cif.
;
_cod_original_sg_symbol_Hall P2c-2ac
_cod_original_sg_symbol_H-M Pca21
_cod_database_code 4122769

loop_
_symmetry_equiv_pos_as_xyz
'x, y, z'
'-x, -y, z+1/2'
'x+1/2, -y, z'
'-x+1/2, y, z+1/2'

loop_
_atom_site_label
_atom_site_type_symbol
_atom_site_fract_x
_atom_site_fract_y
_atom_site_fract_z
_atom_site_U_iso_or_equiv
_atom_site_adp_type
_atom_site_occupancy
_atom_site_symmetry_multiplicity
_atom_site_calc_flag
_atom_site_refinement_flags
Ag1 Ag 0.334926(14) 0.51707(2) 0.113387(18) 0.06460(11) Uani 1 1 d .
Ag2 Ag 0.498062(18) 0.80049(3) 0.37829(2) 0.07572(12) Uani 1 1 d .
S13 S 0.38722(5) 0.64974(8) 0.17210(5) 0.0547(3) Uani 1 1 d .
S16 S 0.42872(5) 0.31191(9) -0.07255(6) 0.0587(3) Uani 1 1 d .
S17 S 0.21164(6) 0.67343(11) 0.15903(8) 0.0795(4) Uani 1 1 d .
S18 S 0.60294(9) 0.97060(13) 0.43583(13) 0.1155(6) Uani 1 1 d .
Cl2 Cl 0.60055(9) 0.79850(14) -0.08484(9) 0.1143(6) Uani 1 1 d .
N12 N 0.36313(17) 0.8538(3) 0.34689(19) 0.0635(9) Uani 1 1 d .
Cl1 Cl 0.62711(17) 0.8222(2) -0.21837(11) 0.1843(12) Uani 1 1 d .
C73 C 0.39163(17) 0.6108(3) 0.2544(2) 0.0535(10) Uani 1 1 d .
N14 N 0.31420(14) 0.3726(3) -0.00523(15) 0.0488(8) Uani 1 1 d .
C16 C 0.33442(18) 0.2926(3) 0.03665(19) 0.0497(9) Uani 1 1 d .
H16 H 0.3317 0.2287 0.0122 0.060 Uiso 1 1 calc R
C66 C 0.39903(18) 0.3042(3) 0.0572(2) 0.0500(10) Uani 1 1 d .
N15 N 0.29571(15) 0.2822(3) 0.09186(16) 0.0526(8) Uani 1 1 d .
O17 O 0.24062(15) 0.6149(3) 0.1108(2) 0.1011(11) Uani 1 1 d .
N11 N 0.42299(15) 0.8415(3) 0.25319(16) 0.0528(8) Uani 1 1 d .
N25 N 0.29016(15) 0.3609(3) 0.13435(16) 0.0558(9) Uani 1 1 d .
O37 O 0.15364(18) 0.6361(3) 0.1747(2) 0.0995(12) Uani 1 1 d .
N22 N 0.40637(18) 0.8713(3) 0.39147(18) 0.0654(10) Uani 1 1 d .
C23 C 0.38468(18) 0.6832(3) 0.3040(2) 0.0529(10) Uani 1 1 d .
C35 C 0.2634(2) 0.2016(3) 0.1112(3) 0.0676(12) Uani 1 1 d .
C26 C 0.5018(2) 0.3202(4) 0.0327(3) 0.0700(14) Uani 1 1 d .
H26 H 0.5315 0.3292 0.0024 0.084 Uiso 1 1 calc R
C33 C 0.3833(2) 0.6450(4) 0.3673(2) 0.0701(13) Uani 1 1 d .
H33 H 0.3776 0.6903 0.4012 0.084 Uiso 1 1 calc R
C34 C 0.28196(19) 0.3646(4) -0.0613(2) 0.0611(11) Uani 1 1 d .
C96 C 0.4633(2) 0.5166(4) -0.0629(3) 0.0739(13) Uani 1 1 d .
H96 H 0.4753 0.5036 -0.0209 0.089 Uiso 1 1 calc R
C83 C 0.4607(2) 0.6476(3) 0.1431(2) 0.0562(10) Uani 1 1 d .
C76 C 0.44435(19) 0.3153(3) 0.0117(2) 0.0577(11) Uani 1 1 d .
C31 C 0.4195(3) 0.9129(4) 0.2064(2) 0.0737(14) Uani 1 1 d .
C13 C 0.37516(19) 0.7945(3) 0.2894(2) 0.0550(11) Uani 1 1 d .
H13 H 0.3399 0.7988 0.2623 0.066 Uiso 1 1 calc R
O27 O 0.2476(2) 0.7036(4) 0.2098(2) 0.1298(17) Uani 1 1 d .
N21 N 0.48062(17) 0.8221(3) 0.26992(18) 0.0625(9) Uani 1 1 d .
C86 C 0.43905(19) 0.4397(4) -0.1004(2) 0.0601(11) Uani 1 1 d .
O16 O 0.4593(2) 0.7313(3) -0.1732(3) 0.1195(15) Uani 1 1 d .
N24 N 0.32559(15) 0.4723(3) 0.00812(16) 0.0523(8) Uani 1 1 d .
C93 C 0.5025(2) 0.5786(4) 0.1599(3) 0.0902(18) Uani 1 1 d .
H93 H 0.4945 0.5313 0.1921 0.108 Uiso 1 1 calc R
C56 C 0.4148(2) 0.2932(4) 0.1214(2) 0.0687(13) Uani 1 1 d .
H56 H 0.3853 0.2831 0.1519 0.082 Uiso 1 1 calc R
C42 C 0.4156(3) 0.9514(5) 0.4969(3) 0.098(2) Uani 1 1 d .
H42A H 0.4440 1.0021 0.4848 0.148 Uiso 1 1 calc R
H42B H 0.4356 0.8926 0.5136 0.148 Uiso 1 1 calc R
H42C H 0.3900 0.9787 0.5294 0.148 Uiso 1 1 calc R
C32 C 0.3102(2) 0.8900(5) 0.3669(3) 0.0838(16) Uani 1 1 d .
C12 C 0.3798(3) 0.9210(4) 0.4387(2) 0.0737(14) Uani 1 1 d .
C63 C 0.3973(2) 0.5083(4) 0.2689(3) 0.0686(13) Uani 1 1 d .
H63 H 0.4011 0.4614 0.2355 0.082 Uiso 1 1 calc R
O18 O 0.5517(3) 0.9698(4) 0.3984(3) 0.147(2) Uani 1 1 d .
C133 C 0.4761(3) 0.7179(5) 0.0993(3) 0.098(2) Uani 1 1 d .
H133 H 0.4493 0.7691 0.0895 0.118 Uiso 1 1 calc R
F38 F 0.6457(3) 1.1083(4) 0.5117(3) 0.203(3) Uani 1 1 d .
C24 C 0.2729(2) 0.4609(4) -0.0823(2) 0.0693(13) Uani 1 1 d .
H24 H 0.2525 0.4801 -0.1192 0.083 Uiso 1 1 calc R
C18 C 0.6070(5) 1.0917(6) 0.4688(5) 0.129(3) Uani 1 1 d .
C22 C 0.3210(3) 0.9326(5) 0.4271(3) 0.0911(17) Uani 1 1 d .
H22 H 0.2935 0.9631 0.4542 0.109 Uiso 1 1 calc R
C126 C 0.4257(3) 0.5594(5) -0.1865(3) 0.0962(18) Uani 1 1 d .
H126 H 0.4116 0.5738 -0.2276 0.115 Uiso 1 1 calc R
C53 C 0.3976(3) 0.4743(4) 0.3307(3) 0.0822(16) Uani 1 1 d .
H53 H 0.4026 0.4053 0.3395 0.099 Uiso 1 1 calc R
O13 O 0.62125(19) 0.6485(4) 0.0489(2) 0.1153(15) Uani 1 1 d .
C11 C 0.5116(3) 0.8822(5) 0.2320(3) 0.0870(17) Uani 1 1 d .
C52 C 0.2546(3) 0.8806(6) 0.3285(4) 0.130(3) Uani 1 1 d .
H52A H 0.2587 0.8265 0.2977 0.195 Uiso 1 1 calc R
H52B H 0.2471 0.9436 0.3064 0.195 Uiso 1 1 calc R
H52C H 0.2224 0.8657 0.3569 0.195 Uiso 1 1 calc R
C54 C 0.2630(3) 0.2635(4) -0.0885(3) 0.0983(18) Uani 1 1 d .
H54A H 0.2423 0.2743 -0.1282 0.147 Uiso 1 1 calc R
H54B H 0.2376 0.2297 -0.0583 0.147 Uiso 1 1 calc R
H54C H 0.2970 0.2219 -0.0963 0.147 Uiso 1 1 calc R
C15 C 0.2549(2) 0.3299(4) 0.1802(2) 0.0690(13) Uani 1 1 d .
C106 C 0.4692(3) 0.6135(4) -0.0894(3) 0.0880(16) Uani 1 1 d .
H106 H 0.4859 0.6654 -0.0650 0.106 Uiso 1 1 calc R
C51 C 0.3635(3) 0.9465(5) 0.1774(3) 0.107(2) Uani 1 1 d .
H51A H 0.3713 0.9978 0.1455 0.161 Uiso 1 1 calc R
H51B H 0.3386 0.9744 0.2103 0.161 Uiso 1 1 calc R
H51C H 0.3443 0.8894 0.1576 0.161 Uiso 1 1 calc R
C113 C 0.5692(2) 0.6449(5) 0.0827(3) 0.0780(15) Uani 1 1 d .
C21 C 0.4754(3) 0.9380(5) 0.1926(3) 0.0956(18) Uani 1 1 d .
H21 H 0.4875 0.9851 0.1618 0.115 Uiso 1 1 calc R
C44 C 0.3038(3) 0.6383(4) -0.0398(3) 0.0983(19) Uani 1 1 d .
H44A H 0.3245 0.6614 -0.0023 0.147 Uiso 1 1 calc R
H44B H 0.2649 0.6672 -0.0401 0.147 Uiso 1 1 calc R
H44C H 0.3245 0.6595 -0.0778 0.147 Uiso 1 1 calc R
C123 C 0.5294(3) 0.7181(6) 0.0684(3) 0.114(2) Uani 1 1 d .
H123 H 0.5381 0.7680 0.0380 0.136 Uiso 1 1 calc R
C43 C 0.3902(2) 0.5436(4) 0.3807(3) 0.0820(15) Uani 1 1 d .
H43 H 0.3899 0.5211 0.4232 0.098 Uiso 1 1 calc R
C103 C 0.5577(2) 0.5776(5) 0.1295(3) 0.0913(18) Uani 1 1 d .
H103 H 0.5861 0.5304 0.1418 0.110 Uiso 1 1 calc R
C25 C 0.2376(2) 0.2305(5) 0.1678(3) 0.0870(17) Uani 1 1 d .
H25 H 0.2130 0.1907 0.1933 0.104 Uiso 1 1 calc R
C14 C 0.2995(2) 0.5252(3) -0.0387(2) 0.0583(11) Uani 1 1 d .
C41 C 0.5781(3) 0.8782(7) 0.2365(4) 0.125(3) Uani 1 1 d .
H41A H 0.5909 0.8084 0.2364 0.187 Uiso 1 1 calc R
H41B H 0.5907 0.9106 0.2756 0.187 Uiso 1 1 calc R
H41C H 0.5950 0.9132 0.2003 0.187 Uiso 1 1 calc R
C36 C 0.5169(2) 0.3126(5) 0.0953(3) 0.0896(18) Uani 1 1 d .
H36 H 0.5560 0.3176 0.1080 0.108 Uiso 1 1 calc R
C143 C 0.6609(2) 0.5672(6) 0.0565(3) 0.106(2) Uani 1 1 d .
H14A H 0.6449 0.5068 0.0371 0.159 Uiso 1 1 calc R
H14B H 0.6675 0.5552 0.1015 0.159 Uiso 1 1 calc R
H14C H 0.6976 0.5840 0.0361 0.159 Uiso 1 1 calc R
C45 C 0.2381(3) 0.3971(5) 0.2352(3) 0.0978(18) Uani 1 1 d .
H45A H 0.1963 0.4076 0.2349 0.147 Uiso 1 1 calc R
H45B H 0.2578 0.4616 0.2311 0.147 Uiso 1 1 calc R
H45C H 0.2495 0.3653 0.2750 0.147 Uiso 1 1 calc R
C146 C 0.4203(3) 0.7727(5) -0.2170(3) 0.106(2) Uani 1 1 d .
H14D H 0.3808 0.7649 -0.2013 0.160 Uiso 1 1 calc R
H14E H 0.4241 0.7380 -0.2576 0.160 Uiso 1 1 calc R
H14F H 0.4288 0.8438 -0.2227 0.160 Uiso 1 1 calc R
F18 F 0.6219(4) 1.1542(4) 0.4207(4) 0.236(4) Uani 1 1 d .
C55 C 0.2588(3) 0.1032(4) 0.0728(3) 0.1037(19) Uani 1 1 d .
H55A H 0.2976 0.0803 0.0612 0.156 Uiso 1 1 calc R
H55B H 0.2363 0.1152 0.0344 0.156 Uiso 1 1 calc R
H55C H 0.2398 0.0519 0.0984 0.156 Uiso 1 1 calc R
C116 C 0.4506(2) 0.6335(4) -0.1509(3) 0.0814(15) Uani 1 1 d .
C136 C 0.4210(3) 0.4598(5) -0.1612(3) 0.0872(17) Uani 1 1 d .
H136 H 0.4055 0.4077 -0.1865 0.105 Uiso 1 1 calc R
C1S C 0.5815(4) 0.8619(6) -0.1572(4) 0.126(3) Uani 1 1 d .
H1S1 H 0.5409 0.8468 -0.1683 0.151 Uiso 1 1 calc R
H1S2 H 0.5852 0.9350 -0.1515 0.151 Uiso 1 1 calc R
C46 C 0.4719(3) 0.2967(5) 0.1413(3) 0.0938(18) Uani 1 1 d .
H46 H 0.4811 0.2887 0.1846 0.113 Uiso 1 1 calc R
F37 F 0.1623(2) 0.7681(6) 0.0643(3) 0.195(3) Uani 1 1 d .
F27 F 0.1655(3) 0.8529(4) 0.1514(4) 0.214(3) Uani 1 1 d .
O38 O 0.5985(4) 0.9073(5) 0.4891(5) 0.230(5) Uani 1 1 d .
F28 F 0.5585(4) 1.1252(9) 0.4863(6) 0.341(8) Uani 1 1 d .
C17 C 0.1965(4) 0.7888(6) 0.1163(6) 0.128(3) Uani 1 1 d .
O28 O 0.6601(3) 0.9541(9) 0.4156(7) 0.290(7) Uani 1 1 d .
F17 F 0.2420(3) 0.8347(4) 0.0949(4) 0.191(3) Uani 1 1 d .

loop_
_atom_site_aniso_label
_atom_site_aniso_U_11
_atom_site_aniso_U_22
_atom_site_aniso_U_33
_atom_site_aniso_U_23
_atom_site_aniso_U_13
_atom_site_aniso_U_12
Ag1 0.06257(19) 0.0691(2) 0.06212(19) -0.0175(2) -0.00643(19) -0.00318(16)
Ag2 0.0750(2) 0.0770(2) 0.0752(2) 0.0109(2) -0.0240(2) 0.00291(19)
S13 0.0532(6) 0.0584(6) 0.0524(6) -0.0103(5) -0.0065(5) 0.0053(5)
S16 0.0564(7) 0.0646(7) 0.0551(6) -0.0105(5) 0.0107(5) -0.0046(5)
S17 0.0573(8) 0.0837(9) 0.0976(10) -0.0029(8) -0.0043(7) 0.0097(7)
S18 0.1046(13) 0.0650(9) 0.177(2) 0.0002(12) -0.0160(13) -0.0228(9)
Cl2 0.1365(15) 0.1132(13) 0.0933(12) -0.0044(9) 0.0168(11) -0.0155(10)
N12 0.060(2) 0.065(2) 0.065(2) -0.0149(19) -0.002(2) 0.0065(19)
Cl1 0.317(4) 0.148(2) 0.0878(13) 0.0059(13) 0.0361(19) -0.003(2)
C73 0.047(2) 0.053(3) 0.061(3) 0.001(2) 0.0005(19) -0.0027(19)
N14 0.0460(19) 0.061(2) 0.0396(18) -0.0055(15) -0.0017(14) 0.0015(16)
C16 0.053(2) 0.050(2) 0.046(2) -0.0033(18) -0.0011(18) 0.0035(19)
C66 0.047(2) 0.050(2) 0.054(2) -0.0046(19) -0.0013(19) 0.0011(18)
N15 0.052(2) 0.055(2) 0.050(2) -0.0021(16) 0.0039(15) -0.0015(17)
O17 0.064(2) 0.124(3) 0.116(3) -0.021(3) 0.004(2) 0.024(2)
N11 0.054(2) 0.059(2) 0.0461(19) -0.0005(17) -0.0052(16) 0.0023(17)
N25 0.054(2) 0.065(2) 0.048(2) 0.0030(17) 0.0076(15) -0.0009(17)
O37 0.081(3) 0.104(3) 0.113(3) 0.002(2) 0.017(2) -0.003(2)
N22 0.074(3) 0.069(2) 0.053(2) -0.0122(19) 0.0013(19) -0.0065(19)
C23 0.043(2) 0.062(3) 0.054(3) -0.006(2) -0.0049(18) -0.0047(19)
C35 0.062(3) 0.065(3) 0.076(3) 0.010(3) 0.006(3) -0.014(2)
C26 0.044(3) 0.085(4) 0.081(4) -0.012(3) 0.003(2) 0.006(2)
C33 0.086(4) 0.069(3) 0.055(3) -0.006(2) 0.002(2) -0.016(3)
C34 0.053(3) 0.082(3) 0.048(2) -0.001(2) -0.006(2) -0.006(2)
C96 0.088(4) 0.069(3) 0.065(3) -0.006(3) 0.000(3) -0.002(3)
C83 0.060(3) 0.057(3) 0.051(2) -0.004(2) -0.005(2) -0.002(2)
C76 0.054(3) 0.055(3) 0.064(3) -0.014(2) 0.004(2) -0.007(2)
C31 0.089(4) 0.073(3) 0.058(3) 0.002(3) -0.011(3) 0.000(3)
C13 0.049(3) 0.065(3) 0.051(2) -0.010(2) -0.0035(19) 0.005(2)
O27 0.112(4) 0.165(5) 0.112(4) -0.035(3) -0.034(3) 0.006(3)
N21 0.058(2) 0.079(3) 0.051(2) -0.0012(19) 0.0003(18) -0.0051(19)
C86 0.050(2) 0.068(3) 0.062(3) -0.008(2) 0.004(2) -0.001(2)
O16 0.113(4) 0.086(3) 0.160(4) 0.031(3) -0.027(3) -0.009(3)
N24 0.060(2) 0.054(2) 0.0430(18) -0.0013(16) 0.0038(15) 0.0013(17)
C93 0.068(3) 0.080(4) 0.122(5) 0.039(4) 0.018(3) 0.013(3)
C56 0.060(3) 0.090(3) 0.056(3) -0.004(3) -0.007(2) 0.016(2)
C42 0.150(6) 0.090(4) 0.055(3) -0.015(3) 0.002(3) -0.032(4)
C32 0.066(3) 0.101(4) 0.085(4) -0.026(3) 0.015(3) 0.005(3)
C12 0.103(4) 0.068(3) 0.050(3) -0.014(2) 0.016(3) -0.016(3)
C63 0.068(3) 0.056(3) 0.082(4) -0.008(3) -0.003(3) -0.002(2)
O18 0.170(5) 0.096(3) 0.175(5) 0.001(3) -0.092(4) -0.024(3)
C133 0.089(4) 0.113(5) 0.092(4) 0.039(4) 0.023(4) 0.038(3)
F38 0.292(7) 0.131(4) 0.187(5) -0.001(3) -0.150(5) -0.041(4)
C24 0.066(3) 0.088(4) 0.054(3) 0.014(3) -0.008(2) 0.013(3)
C18 0.194(9) 0.077(5) 0.117(6) 0.003(5) -0.040(7) 0.023(5)
C22 0.095(4) 0.097(4) 0.081(4) -0.033(3) 0.027(3) 0.006(3)
C126 0.099(5) 0.102(5) 0.088(4) 0.013(4) -0.018(3) -0.005(4)
C53 0.100(4) 0.069(3) 0.078(4) 0.015(3) -0.011(3) -0.015(3)
O13 0.083(3) 0.160(4) 0.103(3) 0.041(3) 0.023(2) 0.019(3)
C11 0.083(4) 0.107(4) 0.071(3) -0.011(3) 0.012(3) -0.021(3)
C52 0.063(4) 0.182(8) 0.144(6) -0.051(6) 0.010(4) 0.028(4)
C54 0.110(5) 0.107(4) 0.077(4) -0.007(3) -0.038(3) -0.018(4)
C15 0.067(3) 0.091(4) 0.049(3) 0.012(2) 0.014(2) 0.002(3)
C106 0.092(4) 0.076(4) 0.096(4) -0.010(3) -0.007(3) -0.008(3)
C51 0.141(6) 0.096(4) 0.085(4) 0.015(3) -0.031(4) 0.033(4)
C113 0.061(3) 0.106(4) 0.066(3) 0.011(3) 0.014(3) 0.010(3)
C21 0.123(5) 0.098(4) 0.066(3) 0.022(3) -0.001(4) -0.030(4)
C44 0.131(5) 0.075(4) 0.089(4) 0.018(3) 0.014(4) 0.021(3)
C123 0.121(6) 0.129(6) 0.090(5) 0.049(4) 0.017(4) 0.019(5)
C43 0.093(4) 0.093(4) 0.060(3) 0.017(3) -0.005(3) -0.027(3)
C103 0.060(3) 0.100(4) 0.113(5) 0.030(4) 0.009(3) 0.021(3)
C25 0.068(3) 0.116(5) 0.077(4) 0.028(3) 0.014(3) -0.008(3)
C14 0.061(3) 0.060(3) 0.053(3) 0.010(2) 0.011(2) 0.004(2)
C41 0.069(4) 0.181(8) 0.123(6) 0.006(5) 0.015(4) -0.038(4)
C36 0.055(3) 0.118(5) 0.096(5) -0.026(3) -0.023(3) 0.014(3)
C143 0.047(3) 0.170(7) 0.102(5) 0.000(5) -0.005(3) 0.006(4)
C45 0.114(5) 0.120(5) 0.060(3) 0.006(3) 0.021(3) 0.007(4)
C146 0.125(6) 0.105(5) 0.090(4) 0.018(4) -0.004(4) 0.022(4)
F18 0.349(10) 0.110(4) 0.250(7) 0.072(5) -0.120(8) -0.069(5)
C55 0.129(5) 0.065(4) 0.117(5) 0.002(3) 0.005(4) -0.032(4)
C116 0.072(4) 0.068(4) 0.103(4) 0.002(3) -0.003(3) -0.004(3)
C136 0.106(5) 0.076(4) 0.080(4) 0.001(3) -0.014(3) -0.017(3)
C1S 0.156(7) 0.098(5) 0.124(6) 0.001(5) -0.029(5) 0.001(4)
C46 0.070(4) 0.131(5) 0.081(4) -0.008(3) -0.025(3) 0.018(3)
F37 0.134(4) 0.251(7) 0.200(6) 0.119(6) -0.027(4) 0.032(4)
F27 0.232(6) 0.097(3) 0.315(9) 0.014(4) 0.069(6) 0.059(4)
O38 0.285(9) 0.121(5) 0.285(10) 0.101(6) -0.138(8) -0.071(5)
F28 0.194(7) 0.374(13) 0.453(15) -0.336(13) -0.033(8) 0.093(8)
C17 0.100(5) 0.104(5) 0.180(8) 0.034(6) -0.006(6) 0.000(4)
O28 0.123(6) 0.269(11) 0.48(2) -0.166(12) 0.063(8) 0.003(6)
F17 0.156(4) 0.141(4) 0.276(7) 0.069(4) 0.023(5) -0.045(4)

loop_
_atom_type_symbol
_atom_type_description
_atom_type_scat_dispersion_real
_atom_type_scat_dispersion_imag
_atom_type_scat_source
C C 0.0033 0.0016 'International Tables Vol C Tables 4.2.6.8 and 6.1.1.4'
H H 0.0000 0.0000 'International Tables Vol C Tables 4.2.6.8 and 6.1.1.4'
N N 0.0061 0.0033 'International Tables Vol C Tables 4.2.6.8 and 6.1.1.4'
O O 0.0106 0.0060 'International Tables Vol C Tables 4.2.6.8 and 6.1.1.4'
F F 0.0171 0.0103 'International Tables Vol C Tables 4.2.6.8 and 6.1.1.4'
S S 0.1246 0.1234 'International Tables Vol C Tables 4.2.6.8 and 6.1.1.4'
Ag Ag -0.8971 1.1015 'International Tables Vol C Tables 4.2.6.8 and 6.1.1.4'
Cl Cl 0.1484 0.1585 'International Tables Vol C Tables 4.2.6.8 and 6.1.1.4'

loop_
_geom_angle_atom_site_label_1
_geom_angle_atom_site_label_2
_geom_angle_atom_site_label_3
_geom_angle
_geom_angle_site_symmetry_1
_geom_angle_site_symmetry_3
N24 Ag1 N25 84.93(12) . .
N24 Ag1 S13 135.39(9) . .
N25 Ag1 S13 138.45(9) . .
N24 Ag1 O17 91.80(13) . .
N25 Ag1 O17 94.62(13) . .
S13 Ag1 O17 93.62(10) . .
N22 Ag2 N21 84.87(14) . .
N22 Ag2 S16 144.16(10) . 2_665
N21 Ag2 S16 126.81(10) . 2_665
N22 Ag2 O18 93.58(17) . .
N21 Ag2 O18 97.71(16) . .
S16 Ag2 O18 97.46(12) 2_665 .
C83 S13 C73 105.5(2) . .
C83 S13 Ag1 106.15(14) . .
C73 S13 Ag1 107.61(14) . .
C76 S16 C86 105.5(2) . .
C76 S16 Ag2 106.77(15) . 2_664
C86 S16 Ag2 109.89(15) . 2_664
O27 S17 O17 114.5(3) . .
O27 S17 O37 117.5(3) . .
O17 S17 O37 113.5(3) . .
O27 S17 C17 104.4(4) . .
O17 S17 C17 101.3(4) . .
O37 S17 C17 102.9(3) . .
O28 S18 O38 102.5(8) . .
O28 S18 O18 127.7(7) . .
O38 S18 O18 112.2(4) . .
O28 S18 C18 102.4(6) . .
O38 S18 C18 103.7(5) . .
O18 S18 C18 105.7(4) . .
C32 N12 N22 111.7(4) . .
C32 N12 C13 127.3(4) . .
N22 N12 C13 120.7(4) . .
C63 C73 C23 120.3(4) . .
C63 C73 S13 119.4(4) . .
C23 C73 S13 120.1(3) . .
N24 N14 C34 110.3(3) . .
N24 N14 C16 121.1(3) . .
C34 N14 C16 128.6(4) . .
N14 C16 N15 110.6(3) . .
N14 C16 C66 113.6(3) . .
N15 C16 C66 111.7(3) . .
N14 C16 H16 106.8 . .
N15 C16 H16 106.8 . .
C66 C16 H16 106.8 . .
C56 C66 C76 117.9(4) . .
C56 C66 C16 120.2(4) . .
C76 C66 C16 121.6(4) . .
C35 N15 N25 110.5(4) . .
C35 N15 C16 129.7(4) . .
N25 N15 C16 119.8(3) . .
S17 O17 Ag1 131.1(3) . .
C31 N11 N21 111.4(4) . .
C31 N11 C13 128.3(4) . .
N21 N11 C13 120.0(3) . .
C15 N25 N15 107.0(4) . .
C15 N25 Ag1 132.6(3) . .
N15 N25 Ag1 120.3(2) . .
C12 N22 N12 104.8(4) . .
C12 N22 Ag2 134.5(4) . .
N12 N22 Ag2 120.2(3) . .
C33 C23 C73 116.5(4) . .
C33 C23 C13 122.0(4) . .
C73 C23 C13 121.4(4) . .
N15 C35 C25 105.8(5) . .
N15 C35 C55 123.0(5) . .
C25 C35 C55 131.2(5) . .
C36 C26 C76 122.8(5) . .
C36 C26 H26 118.6 . .
C76 C26 H26 118.6 . .
C43 C33 C23 122.3(5) . .
C43 C33 H33 118.8 . .
C23 C33 H33 118.8 . .
C24 C34 N14 106.4(4) . .
C24 C34 C54 131.2(4) . .
N14 C34 C54 122.5(4) . .
C86 C96 C106 118.7(5) . .
C86 C96 H96 120.7 . .
C106 C96 H96 120.7 . .
C133 C83 C93 116.7(5) . .
C133 C83 S13 117.7(4) . .
C93 C83 S13 125.6(4) . .
C26 C76 C66 119.2(5) . .
C26 C76 S16 119.9(4) . .
C66 C76 S16 120.7(3) . .
C21 C31 N11 105.5(5) . .
C21 C31 C51 131.0(6) . .
N11 C31 C51 123.5(5) . .
N12 C13 N11 109.8(4) . .
N12 C13 C23 112.3(4) . .
N11 C13 C23 114.0(3) . .
N12 C13 H13 106.8 . .
N11 C13 H13 106.8 . .
C23 C13 H13 106.8 . .
C11 N21 N11 104.2(4) . .
C11 N21 Ag2 124.5(3) . .
N11 N21 Ag2 115.6(3) . .
C136 C86 C96 120.2(5) . .
C136 C86 S16 116.4(4) . .
C96 C86 S16 123.4(4) . .
C116 O16 C146 119.7(5) . .
C14 N24 N14 105.5(3) . .
C14 N24 Ag1 127.4(3) . .
N14 N24 Ag1 117.5(2) . .
C83 C93 C103 121.0(5) . .
C83 C93 H93 119.5 . .
C103 C93 H93 119.5 . .
C46 C56 C66 122.2(5) . .
C46 C56 H56 118.9 . .
C66 C56 H56 118.9 . .
C12 C42 H42A 109.5 . .
C12 C42 H42B 109.5 . .
H42A C42 H42B 109.5 . .
C12 C42 H42C 109.5 . .
H42A C42 H42C 109.5 . .
H42B C42 H42C 109.5 . .
N12 C32 C22 105.0(5) . .
N12 C32 C52 123.7(5) . .
C22 C32 C52 131.3(5) . .
N22 C12 C22 111.8(5) . .
N22 C12 C42 118.5(6) . .
C22 C12 C42 129.6(5) . .
C53 C63 C73 121.6(5) . .
C53 C63 H63 119.2 . .
C73 C63 H63 119.2 . .
S18 O18 Ag2 119.5(3) . .
C83 C133 C123 123.4(5) . .
C83 C133 H133 118.3 . .
C123 C133 H133 118.3 . .
C34 C24 C14 107.0(4) . .
C34 C24 H24 126.5 . .
C14 C24 H24 126.5 . .
F28 C18 F38 110.4(9) . .
F28 C18 F18 103.1(9) . .
F38 C18 F18 104.1(9) . .
F28 C18 S18 113.2(8) . .
F38 C18 S18 118.1(6) . .
F18 C18 S18 106.2(7) . .
C12 C22 C32 106.5(5) . .
C12 C22 H22 126.7 . .
C32 C22 H22 126.7 . .
C116 C126 C136 119.7(6) . .
C116 C126 H126 120.1 . .
C136 C126 H126 120.1 . .
C63 C53 C43 119.4(5) . .
C63 C53 H53 120.3 . .
C43 C53 H53 120.3 . .
C113 O13 C143 117.9(5) . .
N21 C11 C21 110.8(5) . .
N21 C11 C41 118.4(6) . .
C21 C11 C41 130.8(6) . .
C32 C52 H52A 109.5 . .
C32 C52 H52B 109.5 . .
H52A C52 H52B 109.5 . .
C32 C52 H52C 109.5 . .
H52A C52 H52C 109.5 . .
H52B C52 H52C 109.5 . .
C34 C54 H54A 109.5 . .
C34 C54 H54B 109.5 . .
H54A C54 H54B 109.5 . .
C34 C54 H54C 109.5 . .
H54A C54 H54C 109.5 . .
H54B C54 H54C 109.5 . .
N25 C15 C25 109.3(4) . .
N25 C15 C45 122.0(5) . .
C25 C15 C45 128.6(5) . .
C116 C106 C96 120.9(5) . .
C116 C106 H106 119.6 . .
C96 C106 H106 119.6 . .
C31 C51 H51A 109.5 . .
C31 C51 H51B 109.5 . .
H51A C51 H51B 109.5 . .
C31 C51 H51C 109.5 . .
H51A C51 H51C 109.5 . .
H51B C51 H51C 109.5 . .
C103 C113 C123 119.8(5) . .
C103 C113 O13 124.2(5) . .
C123 C113 O13 116.0(5) . .
C31 C21 C11 108.0(5) . .
C31 C21 H21 126.0 . .
C11 C21 H21 126.0 . .
C14 C44 H44A 109.5 . .
C14 C44 H44B 109.5 . .
H44A C44 H44B 109.5 . .
C14 C44 H44C 109.5 . .
H44A C44 H44C 109.5 . .
H44B C44 H44C 109.5 . .
C113 C123 C133 119.1(6) . .
C113 C123 H123 120.5 . .
C133 C123 H123 120.5 . .
C33 C43 C53 119.8(5) . .
C33 C43 H43 120.1 . .
C53 C43 H43 120.1 . .
C113 C103 C93 119.7(5) . .
C113 C103 H103 120.2 . .
C93 C103 H103 120.2 . .
C35 C25 C15 107.4(4) . .
C35 C25 H25 126.3 . .
C15 C25 H25 126.3 . .
N24 C14 C24 110.9(4) . .
N24 C14 C44 120.1(5) . .
C24 C14 C44 128.9(5) . .
C11 C41 H41A 109.5 . .
C11 C41 H41B 109.5 . .
H41A C41 H41B 109.5 . .
C11 C41 H41C 109.5 . .
H41A C41 H41C 109.5 . .
H41B C41 H41C 109.5 . .
C26 C36 C46 118.6(5) . .
C26 C36 H36 120.7 . .
C46 C36 H36 120.7 . .
O13 C143 H14A 109.5 . .
O13 C143 H14B 109.5 . .
H14A C143 H14B 109.5 . .
O13 C143 H14C 109.5 . .
H14A C143 H14C 109.5 . .
H14B C143 H14C 109.5 . .
C15 C45 H45A 109.5 . .
C15 C45 H45B 109.5 . .
H45A C45 H45B 109.5 . .
C15 C45 H45C 109.5 . .
H45A C45 H45C 109.5 . .
H45B C45 H45C 109.5 . .
O16 C146 H14D 109.5 . .
O16 C146 H14E 109.5 . .
H14D C146 H14E 109.5 . .
O16 C146 H14F 109.5 . .
H14D C146 H14F 109.5 . .
H14E C146 H14F 109.5 . .
C35 C55 H55A 109.5 . .
C35 C55 H55B 109.5 . .
H55A C55 H55B 109.5 . .
C35 C55 H55C 109.5 . .
H55A C55 H55C 109.5 . .
H55B C55 H55C 109.5 . .
C126 C116 C106 120.2(6) . .
C126 C116 O16 123.1(6) . .
C106 C116 O16 116.6(5) . .
C86 C136 C126 120.2(6) . .
C86 C136 H136 119.9 . .
C126 C136 H136 119.9 . .
Cl1 C1S Cl2 109.7(4) . .
Cl1 C1S H1S1 109.7 . .
Cl2 C1S H1S1 109.7 . .
Cl1 C1S H1S2 109.7 . .
Cl2 C1S H1S2 109.7 . .
H1S1 C1S H1S2 108.2 . .
C56 C46 C36 119.3(6) . .
C56 C46 H46 120.4 . .
C36 C46 H46 120.4 . .
F17 C17 F27 109.0(8) . .
F17 C17 F37 106.4(9) . .
F27 C17 F37 105.2(7) . .
F17 C17 S17 114.6(6) . .
F27 C17 S17 111.6(8) . .
F37 C17 S17 109.6(6) . .

loop_
_geom_bond_atom_site_label_1
_geom_bond_atom_site_label_2
_geom_bond_distance
_geom_bond_site_symmetry_2
Ag1 N24 2.273(3) .
Ag1 N25 2.327(4) .
Ag1 S13 2.4336(12) .
Ag1 O17 2.498(3) .
Ag2 N22 2.297(4) .
Ag2 N21 2.302(4) .
Ag2 S16 2.4456(13) 2_665
Ag2 O18 2.566(5) .
S13 C83 1.776(5) .
S13 C73 1.785(4) .
S16 C76 1.786(5) .
S16 C86 1.788(5) .
S16 Ag2 2.4456(13) 2_664
S17 O27 1.391(5) .
S17 O17 1.424(4) .
S17 O37 1.443(4) .
S17 C17 1.787(8) .
S18 O28 1.383(8) .
S18 O38 1.386(8) .
S18 O18 1.400(5) .
S18 C18 1.732(8) .
Cl2 C1S 1.771(8) .
N12 C32 1.359(6) .
N12 N22 1.369(5) .
N12 C13 1.450(6) .
Cl1 C1S 1.719(9) .
C73 C63 1.384(6) .
C73 C23 1.410(6) .
N14 N24 1.360(5) .
N14 C34 1.379(5) .
N14 C16 1.438(5) .
C16 N15 1.451(5) .
C16 C66 1.537(6) .
C16 H16 0.9800 .
C66 C56 1.388(6) .
C66 C76 1.405(6) .
N15 C35 1.349(5) .
N15 N25 1.363(5) .
N11 C31 1.351(6) .
N11 N21 1.379(5) .
N11 C13 1.458(6) .
N25 C15 1.308(6) .
N22 C12 1.323(6) .
C23 C33 1.406(6) .
C23 C13 1.506(6) .
C35 C25 1.366(8) .
C35 C55 1.520(7) .
C26 C36 1.347(8) .
C26 C76 1.378(6) .
C26 H26 0.9300 .
C33 C43 1.366(7) .
C33 H33 0.9300 .
C34 C24 1.352(7) .
C34 C54 1.503(7) .
C96 C86 1.387(7) .
C96 C106 1.391(7) .
C96 H96 0.9300 .
C83 C133 1.341(7) .
C83 C93 1.356(7) .
C31 C21 1.344(8) .
C31 C51 1.474(8) .
C13 H13 0.9800 .
N21 C11 1.318(7) .
C86 C136 1.354(8) .
O16 C116 1.378(7) .
O16 C146 1.381(7) .
N24 C14 1.333(5) .
C93 C103 1.405(7) .
C93 H93 0.9300 .
C56 C46 1.362(7) .
C56 H56 0.9300 .
C42 C12 1.512(8) .
C42 H42A 0.9600 .
C42 H42B 0.9600 .
C42 H42C 0.9600 .
C32 C22 1.391(8) .
C32 C52 1.498(9) .
C12 C22 1.367(8) .
C63 C53 1.359(7) .
C63 H63 0.9300 .
C133 C123 1.370(9) .
C133 H133 0.9300 .
F38 C18 1.271(9) .
C24 C14 1.377(7) .
C24 H24 0.9300 .
C18 F28 1.239(11) .
C18 F18 1.336(11) .
C22 H22 0.9300 .
C126 C116 1.345(8) .
C126 C136 1.411(9) .
C126 H126 0.9300 .
C53 C43 1.390(9) .
C53 H53 0.9300 .
O13 C113 1.376(6) .
O13 C143 1.405(8) .
C11 C21 1.371(9) .
C11 C41 1.516(8) .
C52 H52A 0.9600 .
C52 H52B 0.9600 .
C52 H52C 0.9600 .
C54 H54A 0.9600 .
C54 H54B 0.9600 .
C54 H54C 0.9600 .
C15 C25 1.386(8) .
C15 C45 1.493(7) .
C106 C116 1.370(8) .
C106 H106 0.9300 .
C51 H51A 0.9600 .
C51 H51B 0.9600 .
C51 H51C 0.9600 .
C113 C103 1.337(7) .
C113 C123 1.353(8) .
C21 H21 0.9300 .
C44 C14 1.486(7) .
C44 H44A 0.9600 .
C44 H44B 0.9600 .
C44 H44C 0.9600 .
C123 H123 0.9300 .
C43 H43 0.9300 .
C103 H103 0.9300 .
C25 H25 0.9300 .
C41 H41A 0.9600 .
C41 H41B 0.9600 .
C41 H41C 0.9600 .
C36 C46 1.415(9) .
C36 H36 0.9300 .
C143 H14A 0.9600 .
C143 H14B 0.9600 .
C143 H14C 0.9600 .
C45 H45A 0.9600 .
C45 H45B 0.9600 .
C45 H45C 0.9600 .
C146 H14D 0.9600 .
C146 H14E 0.9600 .
C146 H14F 0.9600 .
C55 H55A 0.9600 .
C55 H55B 0.9600 .
C55 H55C 0.9600 .
C136 H136 0.9300 .
C1S H1S1 0.9700 .
C1S H1S2 0.9700 .
C46 H46 0.9300 .
F37 C17 1.357(11) .
F27 C17 1.317(11) .
C17 F17 1.275(9) .
